data_7023256
loop_
_publ_author_name
'Deng, Ye'
'Hou, Chuan-Tao'
'Walton, Richard I.'
'Tang, Jiaqian'
'Zhu, Peizhi'
'Zhang, Kou-Lin'
'Ng, Seik Weng'

_publ_section_title
;
 Preparation, structural diversity and characterization of a family of
 Cd(II)-organic frameworks.
;
_journal_issue 34
_journal_name_full 'Dalton transactions (Cambridge, England : 2003)'
_journal_page_first 12468
_journal_page_last 12480
_journal_paper_doi 10.1039/c3dt51118a
_journal_volume 42
_journal_year 2013
_chemical_formula_sum 'C14 H15 Cd I N6 O6'
_chemical_formula_weight 602.62
_chemical_name_systematic
; 
 ? 
;
_space_group_IT_number 15
_symmetry_cell_setting monoclinic
_symmetry_space_group_name_Hall '-C 2yc'
_symmetry_space_group_name_H-M 'C 1 2/c 1'
_atom_sites_solution_hydrogens geom
_atom_sites_solution_primary direct
_atom_sites_solution_secondary difmap
_audit_creation_method SHELXL-97
_cell_angle_alpha 90.00
_cell_angle_beta 120.0380(10)
_cell_angle_gamma 90.00
_cell_formula_units_Z 8
_cell_length_a 21.071(2)
_cell_length_b 10.4609(11)
_cell_length_c 20.255(2)
_cell_measurement_reflns_used 5045
_cell_measurement_temperature 296(2)
_cell_measurement_theta_max 27.53
_cell_measurement_theta_min 2.25
_cell_volume 3865.0(7)
_computing_cell_refinement 'SAINT (Bruker, 2005)'
_computing_data_collection 'APEX2 (Bruker, 2005)'
_computing_data_reduction 'SAINT (Bruker, 2005)'
_computing_molecular_graphics 'Diamond (CRYSTAL IMPACT, 2001)'
_computing_publication_material 'publCIF (Westrip, 2010)'
_computing_structure_refinement 'SHELXL-97 (Sheldrick, 2008)'
_computing_structure_solution 'SHELXS-97 (Sheldrick, 2008)'
_diffrn_ambient_temperature 296(2)
_diffrn_detector_area_resol_mean 8.3
_diffrn_measured_fraction_theta_full 0.995
_diffrn_measured_fraction_theta_max 0.995
_diffrn_measurement_device_type 'Bruker APEXII area-detector'
_diffrn_measurement_method '\f and \w'
_diffrn_radiation_monochromator graphite
_diffrn_radiation_source 'fine-focus sealed tube'
_diffrn_radiation_type MoK\a
_diffrn_radiation_wavelength 0.71073
_diffrn_reflns_av_R_equivalents 0.0318
_diffrn_reflns_av_unetI/netI 0.0305
_diffrn_reflns_limit_h_max 27
_diffrn_reflns_limit_h_min -27
_diffrn_reflns_limit_k_max 13
_diffrn_reflns_limit_k_min -12
_diffrn_reflns_limit_l_max 26
_diffrn_reflns_limit_l_min -26
_diffrn_reflns_number 16513
_diffrn_reflns_theta_full 27.63
_diffrn_reflns_theta_max 27.63
_diffrn_reflns_theta_min 2.23
_exptl_absorpt_coefficient_mu 2.772
_exptl_absorpt_correction_T_max 0.591
_exptl_absorpt_correction_T_min 0.502
_exptl_absorpt_correction_type multi-scan
_exptl_absorpt_process_details '(SADABS; Sheldrick, 1996)'
_exptl_crystal_colour YELLOW
_exptl_crystal_density_diffrn 2.071
_exptl_crystal_density_method 'not measured'
_exptl_crystal_description BLOCK
_exptl_crystal_F_000 2320
_exptl_crystal_size_max 0.32
_exptl_crystal_size_mid 0.21
_exptl_crystal_size_min 0.19
_refine_diff_density_max 0.605
_refine_diff_density_min -0.698
_refine_diff_density_rms 0.126
_refine_ls_extinction_method none
_refine_ls_goodness_of_fit_ref 1.030
_refine_ls_hydrogen_treatment constr
_refine_ls_matrix_type full
_refine_ls_number_parameters 253
_refine_ls_number_reflns 4488
_refine_ls_number_restraints 0
_refine_ls_restrained_S_all 1.030
_refine_ls_R_factor_all 0.0393
_refine_ls_R_factor_gt 0.0271
_refine_ls_shift/su_max 0.004
_refine_ls_shift/su_mean 0.000
_refine_ls_structure_factor_coef Fsqd
_refine_ls_weighting_details 'calc w=1/[\s^2^(Fo^2^)+(0.0287P)^2^+3.7196P] where P=(Fo^2^+2Fc^2^)/3'
_refine_ls_weighting_scheme calc
_refine_ls_wR_factor_gt 0.0604
_refine_ls_wR_factor_ref 0.0671
_reflns_number_gt 3509
_reflns_number_total 4488
_reflns_threshold_expression >2sigma(I)
_cod_data_source_file c3dt51118a.txt
_cod_data_source_block hct11
_cod_depositor_comments
;
The following automatic conversions were performed:

'_exptl_absorpt_correction_type' value 'MULTI-SCAN' changed to
'multi-scan' according to
/home/saulius/struct/CIF-dictionaries/cif_core.dic dictionary named
'cif_core.dic' version 2.4.2 from
2011-04-26.

'_refine_ls_hydrogen_treatment' value 'CONSTR' changed
to 'constr' according to
/home/saulius/struct/CIF-dictionaries/cif_core.dic dictionary named
'cif_core.dic' version 2.4.2 from 2011-04-26.

Automatic conversion script
Id: cif_fix_values 1891 2012-01-12 08:04:46Z andrius 
;
_cod_original_sg_symbol_H-M C2/c
_cod_database_code 7023256

loop_
_symmetry_equiv_pos_as_xyz
'x, y, z'
'-x, y, -z+1/2'
'x+1/2, y+1/2, z'
'-x+1/2, y+1/2, -z+1/2'
'-x, -y, -z'
'x, -y, z-1/2'
'-x+1/2, -y+1/2, -z'
'x+1/2, -y+1/2, z-1/2'

loop_
_atom_site_label
_atom_site_type_symbol
_atom_site_fract_x
_atom_site_fract_y
_atom_site_fract_z
_atom_site_U_iso_or_equiv
_atom_site_adp_type
_atom_site_occupancy
_atom_site_symmetry_multiplicity
_atom_site_calc_flag
_atom_site_refinement_flags
C1 C 1.12005(17) 0.1885(3) 0.37275(17) 0.0298(7) Uani 1 1 d .
C2 C 1.12082(16) 0.6750(3) 0.36952(17) 0.0269(6) Uani 1 1 d .
C3 C 1.10934(15) 0.5468(2) 0.33008(16) 0.0243(6) Uani 1 1 d .
C4 C 1.08641(16) 0.5447(3) 0.25281(16) 0.0275(6) Uani 1 1 d .
H4 H 1.0781 0.6209 0.2260 0.033 Uiso 1 1 calc R
C5 C 1.07596(16) 0.4287(3) 0.21563(15) 0.0275(6) Uani 1 1 d .
C6 C 1.08740(16) 0.3137(3) 0.25433(16) 0.0289(7) Uani 1 1 d .
H6 H 1.0804 0.2366 0.2288 0.035 Uiso 1 1 calc R
C7 C 1.10954(15) 0.3147(3) 0.33193(16) 0.0253(6) Uani 1 1 d .
C8 C 1.12089(16) 0.4317(3) 0.36958(16) 0.0271(6) Uani 1 1 d .
H8 H 1.1363 0.4330 0.4214 0.032 Uiso 1 1 calc R
C9 C 0.9827(2) -0.1765(4) 0.4175(2) 0.0533(10) Uani 1 1 d .
H9 H 1.0096 -0.2215 0.4628 0.064 Uiso 1 1 calc R
C10 C 0.95714(18) -0.0534(3) 0.32715(18) 0.0352(7) Uani 1 1 d .
H10 H 0.9599 0.0043 0.2937 0.042 Uiso 1 1 calc R
C11 C 0.82172(18) -0.0875(4) 0.25146(18) 0.0455(9) Uani 1 1 d .
H11A H 0.8107 -0.1563 0.2152 0.055 Uiso 1 1 calc R
H11B H 0.8206 -0.0079 0.2263 0.055 Uiso 1 1 calc R
C12 C 0.76452(19) -0.0834(4) 0.27332(19) 0.0475(9) Uani 1 1 d .
H12A H 0.7185 -0.0573 0.2295 0.057 Uiso 1 1 calc R
H12B H 0.7579 -0.1687 0.2878 0.057 Uiso 1 1 calc R
C13 C 0.79607(17) -0.0254(3) 0.40526(17) 0.0351(7) Uani 1 1 d .
H13 H 0.7916 -0.1070 0.4207 0.042 Uiso 1 1 calc R
C14 C 0.8148(2) 0.1711(3) 0.4026(2) 0.0488(9) Uani 1 1 d .
H14 H 0.8264 0.2557 0.4179 0.059 Uiso 1 1 calc R
Cd1 Cd 1.136291(12) -0.072041(19) 0.421137(11) 0.02540(7) Uani 1 1 d .
I1 I 1.041926(14) 0.42743(2) 0.098829(12) 0.04634(8) Uani 1 1 d .
N1 N 1.01415(15) -0.0935(2) 0.39153(15) 0.0354(6) Uani 1 1 d .
N2 N 0.91127(17) -0.1893(3) 0.37408(18) 0.0502(8) Uani 1 1 d .
N3 N 0.89559(14) -0.1065(3) 0.31661(15) 0.0338(6) Uani 1 1 d .
N4 N 0.78250(14) 0.0043(3) 0.33651(14) 0.0360(6) Uani 1 1 d .
N5 N 0.7944(2) 0.1317(3) 0.33273(17) 0.0546(9) Uani 1 1 d .
N6 N 0.81711(15) 0.0772(2) 0.44976(15) 0.0321(6) Uani 1 1 d .
O1 O 1.10419(13) 0.08832(18) 0.33342(13) 0.0373(5) Uani 1 1 d .
O2 O 1.14405(15) 0.1872(2) 0.44313(13) 0.0481(6) Uani 1 1 d .
O3 O 1.14159(13) 0.6788(2) 0.43957(12) 0.0406(6) Uani 1 1 d .
O4 O 1.10830(13) 0.7731(2) 0.32976(12) 0.0380(5) Uani 1 1 d .
O1W O 1.25268(12) -0.0581(2) 0.43705(12) 0.0382(5) Uani 1 1 d .
H1WA H 1.2814 -0.0970 0.4777 0.057 Uiso 1 1 d R
H1WB H 1.2691 0.0152 0.4359 0.057 Uiso 1 1 d R
H2WA H 0.8483 0.6818 0.4169 0.057 Uiso 1 1 d R
H2WB H 0.8282 0.7084 0.4689 0.057 Uiso 1 1 d R
O2W O 0.81730(17) 0.6642(3) 0.42996(16) 0.0634(8) Uani 1 1 d .

loop_
_atom_site_aniso_label
_atom_site_aniso_U_11
_atom_site_aniso_U_22
_atom_site_aniso_U_33
_atom_site_aniso_U_23
_atom_site_aniso_U_13
_atom_site_aniso_U_12
C1 0.0347(17) 0.0227(15) 0.0302(15) 0.0028(12) 0.0150(14) 0.0014(12)
C2 0.0235(15) 0.0239(15) 0.0317(16) -0.0043(12) 0.0126(13) -0.0026(11)
C3 0.0250(15) 0.0184(14) 0.0275(14) -0.0018(11) 0.0117(12) -0.0003(11)
C4 0.0319(16) 0.0215(15) 0.0276(15) 0.0034(11) 0.0138(13) 0.0017(12)
C5 0.0324(16) 0.0281(15) 0.0183(13) 0.0001(12) 0.0098(12) 0.0011(13)
C6 0.0369(18) 0.0196(15) 0.0287(15) -0.0040(12) 0.0154(14) -0.0015(12)
C7 0.0295(16) 0.0182(14) 0.0268(14) 0.0014(11) 0.0129(13) 0.0003(11)
C8 0.0300(16) 0.0241(15) 0.0244(14) 0.0002(12) 0.0115(12) 0.0005(12)
C9 0.043(2) 0.059(2) 0.053(2) 0.0288(19) 0.0205(19) 0.0082(18)
C10 0.0354(18) 0.0391(19) 0.0323(16) 0.0042(14) 0.0178(14) 0.0032(14)
C11 0.0329(18) 0.069(3) 0.0279(17) -0.0144(16) 0.0105(15) -0.0019(17)
C12 0.0327(18) 0.074(3) 0.0283(17) -0.0178(17) 0.0091(15) -0.0002(18)
C13 0.0408(19) 0.0319(17) 0.0316(16) -0.0036(13) 0.0173(15) -0.0005(14)
C14 0.080(3) 0.0296(18) 0.042(2) 0.0038(15) 0.035(2) 0.0040(18)
Cd1 0.03134(13) 0.02037(11) 0.02232(11) 0.00032(8) 0.01181(9) 0.00041(9)
I1 0.06932(18) 0.04212(14) 0.02492(12) 0.00023(9) 0.02158(12) 0.00487(11)
N1 0.0311(14) 0.0373(15) 0.0340(14) 0.0087(12) 0.0134(12) 0.0021(12)
N2 0.0433(18) 0.0504(19) 0.059(2) 0.0140(15) 0.0270(16) -0.0009(14)
N3 0.0325(15) 0.0391(15) 0.0304(13) -0.0068(11) 0.0163(12) 0.0020(12)
N4 0.0323(15) 0.0448(17) 0.0278(13) -0.0066(12) 0.0128(12) 0.0057(12)
N5 0.087(3) 0.0476(19) 0.0367(16) 0.0082(15) 0.0362(18) 0.0139(18)
N6 0.0404(15) 0.0275(14) 0.0276(13) -0.0017(11) 0.0163(12) 0.0002(12)
O1 0.0536(15) 0.0175(10) 0.0351(12) -0.0002(9) 0.0180(11) -0.0022(9)
O2 0.0798(19) 0.0300(13) 0.0319(12) 0.0052(10) 0.0261(13) -0.0004(12)
O3 0.0543(15) 0.0276(12) 0.0262(11) -0.0037(9) 0.0098(11) 0.0085(10)
O4 0.0608(16) 0.0192(11) 0.0410(12) -0.0036(10) 0.0307(12) -0.0049(10)
O1W 0.0338(12) 0.0383(13) 0.0346(12) 0.0061(10) 0.0113(10) -0.0012(10)
O2W 0.098(2) 0.0473(16) 0.0623(17) -0.0111(13) 0.0528(17) -0.0256(15)

loop_
_atom_type_symbol
_atom_type_description
_atom_type_scat_dispersion_real
_atom_type_scat_dispersion_imag
_atom_type_scat_source
C C 0.0033 0.0016 'International Tables Vol C Tables 4.2.6.8 and 6.1.1.4'
H H 0.0000 0.0000 'International Tables Vol C Tables 4.2.6.8 and 6.1.1.4'
N N 0.0061 0.0033 'International Tables Vol C Tables 4.2.6.8 and 6.1.1.4'
O O 0.0106 0.0060 'International Tables Vol C Tables 4.2.6.8 and 6.1.1.4'
Cd Cd -0.8075 1.2024 'International Tables Vol C Tables 4.2.6.8 and 6.1.1.4'
I I -0.4742 1.8119 'International Tables Vol C Tables 4.2.6.8 and 6.1.1.4'

loop_
_geom_angle_atom_site_label_1
_geom_angle_atom_site_label_2
_geom_angle_atom_site_label_3
_geom_angle
_geom_angle_site_symmetry_1
_geom_angle_site_symmetry_3
O2 C1 O1 122.8(3) . .
O2 C1 C7 119.8(3) . .
O1 C1 C7 117.5(3) . .
O4 C2 O3 122.9(3) . .
O4 C2 C3 117.4(3) . .
O3 C2 C3 119.7(3) . .
C4 C3 C8 119.6(2) . .
C4 C3 C2 118.8(2) . .
C8 C3 C2 121.6(3) . .
C5 C4 C3 119.8(3) . .
C5 C4 H4 120.1 . .
C3 C4 H4 120.1 . .
C4 C5 C6 121.1(3) . .
C4 C5 I1 119.3(2) . .
C6 C5 I1 119.6(2) . .
C5 C6 C7 119.6(2) . .
C5 C6 H6 120.2 . .
C7 C6 H6 120.2 . .
C6 C7 C8 119.3(2) . .
C6 C7 C1 118.9(2) . .
C8 C7 C1 121.8(3) . .
C3 C8 C7 120.6(3) . .
C3 C8 H8 119.7 . .
C7 C8 H8 119.7 . .
N2 C9 N1 115.2(3) . .
N2 C9 H9 122.4 . .
N1 C9 H9 122.4 . .
N1 C10 N3 111.0(3) . .
N1 C10 H10 124.5 . .
N3 C10 H10 124.5 . .
N3 C11 C12 113.1(3) . .
N3 C11 H11A 109.0 . .
C12 C11 H11A 109.0 . .
N3 C11 H11B 109.0 . .
C12 C11 H11B 109.0 . .
H11A C11 H11B 107.8 . .
N4 C12 C11 112.8(3) . .
N4 C12 H12A 109.0 . .
C11 C12 H12A 109.0 . .
N4 C12 H12B 109.0 . .
C11 C12 H12B 109.0 . .
H12A C12 H12B 107.8 . .
N4 C13 N6 110.6(3) . .
N4 C13 H13 124.7 . .
N6 C13 H13 124.7 . .
N5 C14 N6 114.0(3) . .
N5 C14 H14 123.0 . .
N6 C14 H14 123.0 . .
O1 Cd1 N6 134.14(8) . 5_756
O1 Cd1 O4 91.97(8) . 1_545
N6 Cd1 O4 133.84(8) 5_756 1_545
O1 Cd1 O1W 86.71(8) . .
N6 Cd1 O1W 91.36(9) 5_756 .
O4 Cd1 O1W 89.05(8) 1_545 .
O1 Cd1 N1 90.66(9) . .
N6 Cd1 N1 94.49(9) 5_756 .
O4 Cd1 N1 85.44(9) 1_545 .
O1W Cd1 N1 173.81(8) . .
O1 Cd1 O3 144.43(7) . 1_545
N6 Cd1 O3 81.42(8) 5_756 1_545
O4 Cd1 O3 52.56(7) 1_545 1_545
O1W Cd1 O3 94.36(7) . 1_545
N1 Cd1 O3 84.52(8) . 1_545
C10 N1 C9 102.0(3) . .
C10 N1 Cd1 124.1(2) . .
C9 N1 Cd1 130.8(2) . .
C9 N2 N3 102.4(3) . .
C10 N3 N2 109.4(3) . .
C10 N3 C11 126.9(3) . .
N2 N3 C11 123.6(3) . .
C13 N4 N5 110.0(3) . .
C13 N4 C12 127.2(3) . .
N5 N4 C12 122.5(3) . .
C14 N5 N4 102.4(3) . .
C13 N6 C14 103.0(3) . .
C13 N6 Cd1 124.3(2) . 5_756
C14 N6 Cd1 131.9(2) . 5_756
C1 O1 Cd1 103.76(18) . .
C2 O3 Cd1 84.55(17) . 1_565
C2 O4 Cd1 99.99(17) . 1_565
Cd1 O1W H1WA 107.4 . .
Cd1 O1W H1WB 118.2 . .
H1WA O1W H1WB 111.1 . .
H2WA O2W H2WB 106.6 . .

loop_
_geom_bond_atom_site_label_1
_geom_bond_atom_site_label_2
_geom_bond_distance
_geom_bond_site_symmetry_2
C1 O2 1.251(4) .
C1 O1 1.256(3) .
C1 C7 1.514(4) .
C2 O4 1.249(3) .
C2 O3 1.259(3) .
C2 C3 1.517(4) .
C3 C4 1.388(4) .
C3 C8 1.398(4) .
C4 C5 1.386(4) .
C4 H4 0.9300 .
C5 C6 1.390(4) .
C5 I1 2.101(3) .
C6 C7 1.398(4) .
C6 H6 0.9300 .
C7 C8 1.398(4) .
C8 H8 0.9300 .
C9 N2 1.316(5) .
C9 N1 1.348(4) .
C9 H9 0.9300 .
C10 N1 1.323(4) .
C10 N3 1.326(4) .
C10 H10 0.9300 .
C11 N3 1.465(4) .
C11 C12 1.478(5) .
C11 H11A 0.9700 .
C11 H11B 0.9700 .
C12 N4 1.462(4) .
C12 H12A 0.9700 .
C12 H12B 0.9700 .
C13 N4 1.311(4) .
C13 N6 1.327(4) .
C13 H13 0.9300 .
C14 N5 1.322(4) .
C14 N6 1.354(4) .
C14 H14 0.9300 .
Cd1 O1 2.286(2) .
Cd1 N6 2.288(3) 5_756
Cd1 O4 2.303(2) 1_545
Cd1 O1W 2.313(2) .
Cd1 N1 2.343(3) .
Cd1 O3 2.628(2) 1_545
N2 N3 1.353(4) .
N4 N5 1.366(4) .
N6 Cd1 2.288(3) 5_756
O3 Cd1 2.628(2) 1_565
O4 Cd1 2.303(2) 1_565
O1W H1WA 0.8426 .
O1W H1WB 0.8464 .
O2W H2WA 0.8377 .
O2W H2WB 0.8418 .

loop_
_geom_torsion_atom_site_label_1
_geom_torsion_atom_site_label_2
_geom_torsion_atom_site_label_3
_geom_torsion_atom_site_label_4
_geom_torsion
_geom_torsion_site_symmetry_1
_geom_torsion_site_symmetry_4
O4 C2 C3 C4 0.6(4) . .
O3 C2 C3 C4 180.0(3) . .
O4 C2 C3 C8 -179.1(3) . .
O3 C2 C3 C8 0.4(4) . .
C8 C3 C4 C5 -0.7(4) . .
C2 C3 C4 C5 179.6(3) . .
C3 C4 C5 C6 0.6(5) . .
C3 C4 C5 I1 -179.6(2) . .
C4 C5 C6 C7 0.2(5) . .
I1 C5 C6 C7 -179.6(2) . .
C5 C6 C7 C8 -1.0(4) . .
C5 C6 C7 C1 178.6(3) . .
O2 C1 C7 C6 175.7(3) . .
O1 C1 C7 C6 -3.9(4) . .
O2 C1 C7 C8 -4.7(5) . .
O1 C1 C7 C8 175.6(3) . .
C4 C3 C8 C7 0.0(4) . .
C2 C3 C8 C7 179.6(3) . .
C6 C7 C8 C3 0.9(4) . .
C1 C7 C8 C3 -178.7(3) . .
N3 C11 C12 N4 49.8(4) . .
N3 C10 N1 C9 1.6(4) . .
N3 C10 N1 Cd1 163.4(2) . .
N2 C9 N1 C10 -0.3(4) . .
N2 C9 N1 Cd1 -160.3(3) . .
O1 Cd1 N1 C10 20.7(3) . .
N6 Cd1 N1 C10 155.1(3) 5_756 .
O4 Cd1 N1 C10 -71.2(3) 1_545 .
O3 Cd1 N1 C10 -124.0(3) 1_545 .
O1 Cd1 N1 C9 176.9(3) . .
N6 Cd1 N1 C9 -48.7(3) 5_756 .
O4 Cd1 N1 C9 85.0(3) 1_545 .
O3 Cd1 N1 C9 32.2(3) 1_545 .
N1 C9 N2 N3 -1.1(4) . .
N1 C10 N3 N2 -2.4(4) . .
N1 C10 N3 C11 -178.8(3) . .
C9 N2 N3 C10 2.1(4) . .
C9 N2 N3 C11 178.6(3) . .
C12 C11 N3 C10 -142.4(3) . .
C12 C11 N3 N2 41.7(4) . .
N6 C13 N4 N5 0.0(4) . .
N6 C13 N4 C12 174.1(3) . .
C11 C12 N4 C13 -114.2(4) . .
C11 C12 N4 N5 59.2(4) . .
N6 C14 N5 N4 0.7(4) . .
C13 N4 N5 C14 -0.4(4) . .
C12 N4 N5 C14 -174.8(3) . .
N4 C13 N6 C14 0.4(4) . .
N4 C13 N6 Cd1 -170.3(2) . 5_756
N5 C14 N6 C13 -0.7(4) . .
N5 C14 N6 Cd1 169.0(2) . 5_756
O2 C1 O1 Cd1 -3.2(4) . .
C7 C1 O1 Cd1 176.4(2) . .
N6 Cd1 O1 C1 1.9(3) 5_756 .
O4 Cd1 O1 C1 -175.7(2) 1_545 .
O1W Cd1 O1 C1 -86.8(2) . .
N1 Cd1 O1 C1 98.8(2) . .
O3 Cd1 O1 C1 -179.70(18) 1_545 .
O4 C2 O3 Cd1 -0.9(3) . 1_565
C3 C2 O3 Cd1 179.7(2) . 1_565
O3 C2 O4 Cd1 1.0(3) . 1_565
C3 C2 O4 Cd1 -179.6(2) . 1_565
